data_7227144
loop_
_publ_author_name
'Gu, Jin-Zhong'
'Liang, Xiao-Xiao'
'Cui, Yan-Hui'
'Wu, Jiang'
'Kirillov, Alexander M.'

_publ_section_title
;
 Exploring 4-(3-carboxyphenyl)picolinic acid as a semirigid building block
 for the hydrothermal self-assembly of diverse metal--organic and
 supramolecular networks
;
_journal_issue 1
_journal_name_full CrystEngComm
_journal_page_first 117
_journal_paper_doi 10.1039/C6CE02115H
_journal_volume 19
_journal_year 2017
_chemical_formula_moiety 'C26 H20 N2 O10 Zn, 2(H2 O)'
_chemical_formula_sum 'C26 H24 N2 O12 Zn'
_chemical_formula_weight 621.84
_space_group_crystal_system monoclinic
_space_group_IT_number 14
_space_group_name_Hall '-P 2ybc'
_space_group_name_H-M_alt 'P 1 21/c 1'
_symmetry_space_group_name_Hall '-P 2ybc'
_symmetry_space_group_name_H-M 'P 1 21/c 1'
_atom_sites_solution_hydrogens mixed
_atom_sites_solution_primary direct
_audit_creation_date 2016-11-09
_audit_creation_method
;
Olex2 1.2
(compiled 2016.09.09 svn.r3337 for OlexSys, GUI svn.r5227)
;
_audit_update_record
;
2016-11-11 deposited with the CCDC.
2016-11-21 downloaded from the CCDC.
;
_cell_angle_alpha 90
_cell_angle_beta 93.40(4)
_cell_angle_gamma 90
_cell_formula_units_Z 2
_cell_length_a 12.523(4)
_cell_length_b 14.220(3)
_cell_length_c 7.0884(19)
_cell_measurement_reflns_used 359
_cell_measurement_temperature 295.69(16)
_cell_measurement_theta_max 26.4900
_cell_measurement_theta_min 4.3260
_cell_volume 1260.1(6)
_computing_cell_refinement
;
CrysAlisPro, Agilent Technologies,
Version 1.171.36.32 (release 02-08-2013 CrysAlis171 .NET)
(compiled Aug  2 2013,16:46:58)
;
_computing_data_collection
;
CrysAlisPro, Agilent Technologies,
Version 1.171.36.32 (release 02-08-2013 CrysAlis171 .NET)
(compiled Aug  2 2013,16:46:58)
;
_computing_data_reduction
;
CrysAlisPro, Agilent Technologies,
Version 1.171.36.32 (release 02-08-2013 CrysAlis171 .NET)
(compiled Aug  2 2013,16:46:58)
;
_computing_molecular_graphics 'Olex2 (Dolomanov et al., 2009)'
_computing_publication_material 'Olex2 (Dolomanov et al., 2009)'
_computing_structure_refinement 'ShelXL (Sheldrick, 2015)'
_computing_structure_solution 'ShelXS (Sheldrick, 2008)'
_diffrn_ambient_temperature 295.69(16)
_diffrn_detector_area_resol_mean 16.0733
_diffrn_measured_fraction_theta_full 0.998
_diffrn_measured_fraction_theta_max 0.998
_diffrn_measurement_details
;
#__ type_ start__ end____ width___ exp.time_
  1 omega  -16.00   89.60   1.2000   16.0000
omega____ theta____ kappa____ phi______ frames
    -       27.0108   38.0000  -90.0000 88

#__ type_ start__ end____ width___ exp.time_
  2 omega  -13.00   24.20   1.2000   16.0000
omega____ theta____ kappa____ phi______ frames
    -      -24.0420  -99.0000 -120.0000 31

#__ type_ start__ end____ width___ exp.time_
  3 omega  -86.00  -50.00   1.2000   16.0000
omega____ theta____ kappa____ phi______ frames
    -      -24.0420  -57.0000    0.0000 30

#__ type_ start__ end____ width___ exp.time_
  4 omega   35.00  110.60   1.2000   16.0000
omega____ theta____ kappa____ phi______ frames
    -       27.0108  178.0000  150.0000 63
;
_diffrn_measurement_device_type 'SuperNova, Dual, Cu at zero, Eos'
_diffrn_measurement_method '\w scans'
_diffrn_orient_matrix_UB_11 -0.0102741000
_diffrn_orient_matrix_UB_12 -0.0483346000
_diffrn_orient_matrix_UB_13 0.0163525000
_diffrn_orient_matrix_UB_21 -0.0553442000
_diffrn_orient_matrix_UB_22 0.0099537000
_diffrn_orient_matrix_UB_23 0.0031027000
_diffrn_orient_matrix_UB_31 -0.0067855000
_diffrn_orient_matrix_UB_32 -0.0076769000
_diffrn_orient_matrix_UB_33 -0.0988506000
_diffrn_radiation_type MoK\a
_diffrn_radiation_wavelength 0.71073
_diffrn_reflns_av_unetI/netI 0.1183
_diffrn_reflns_Laue_measured_fraction_full 0.998
_diffrn_reflns_Laue_measured_fraction_max 0.998
_diffrn_reflns_limit_h_max 10
_diffrn_reflns_limit_h_min -15
_diffrn_reflns_limit_k_max 17
_diffrn_reflns_limit_k_min -17
_diffrn_reflns_limit_l_max 8
_diffrn_reflns_limit_l_min -8
_diffrn_reflns_number 3635
_diffrn_reflns_point_group_measured_fraction_full 0.998
_diffrn_reflns_point_group_measured_fraction_max 0.998
_diffrn_reflns_theta_full 25.500
_diffrn_reflns_theta_max 26.020
_diffrn_reflns_theta_min 3.259
_diffrn_source 'SuperNova (Mo) X-ray Source'
_exptl_absorpt_coefficient_mu 1.048
_exptl_absorpt_correction_T_max 1.00000
_exptl_absorpt_correction_T_min 0.91636
_exptl_absorpt_correction_type multi-scan
_exptl_absorpt_process_details
;
CrysAlisPro, Agilent Technologies,
Version 1.171.36.32 (release 02-08-2013 CrysAlis171 .NET)
(compiled Aug  2 2013,16:46:58)
Empirical absorption correction using spherical harmonics,
 implemented in SCALE3 ABSPACK scaling algorithm.
;
_exptl_crystal_colour 'clear light colourless'
_exptl_crystal_colour_lustre clear
_exptl_crystal_colour_modifier light
_exptl_crystal_colour_primary colourless
_exptl_crystal_density_diffrn 1.639
_exptl_crystal_description block
_exptl_crystal_F_000 640
_exptl_crystal_size_max 0.24
_exptl_crystal_size_mid 0.22
_exptl_crystal_size_min 0.21
_refine_diff_density_max 0.675
_refine_diff_density_min -0.774
_refine_diff_density_rms 0.110
_refine_ls_extinction_method none
_refine_ls_goodness_of_fit_ref 0.927
_refine_ls_hydrogen_treatment mixed
_refine_ls_matrix_type full
_refine_ls_number_parameters 197
_refine_ls_number_reflns 3635
_refine_ls_number_restraints 4
_refine_ls_restrained_S_all 0.928
_refine_ls_R_factor_all 0.1023
_refine_ls_R_factor_gt 0.0561
_refine_ls_shift/su_max 0.000
_refine_ls_shift/su_mean 0.000
_refine_ls_structure_factor_coef Fsqd
_refine_ls_weighting_details 'w=1/[\s^2^(Fo^2^)+(0.0575P)^2^] where P=(Fo^2^+2Fc^2^)/3'
_refine_ls_weighting_scheme calc
_refine_ls_wR_factor_gt 0.1206
_refine_ls_wR_factor_ref 0.1319
_reflns_Friedel_coverage 0.000
_reflns_number_gt 2190
_reflns_number_total 3635
_reflns_threshold_expression 'I > 2\s(I)'
_cod_data_source_file c6ce02115h1.cif
_cod_data_source_block compound_2
_cod_depositor_comments 'Adding full bibliography for 7227139--7227149.cif.'
_cod_database_code 7227144
_shelx_space_group_comment
;
The symmetry employed for this shelxl refinement is uniquely defined
by the following loop, which should always be used as a source of
symmetry information in preference to the above space-group names.
They are only intended as comments.
;

loop_
_space_group_symop_operation_xyz
'x, y, z'
'-x, y+1/2, -z+1/2'
'-x, -y, -z'
'x, -y-1/2, z-1/2'

loop_
_atom_site_label
_atom_site_type_symbol
_atom_site_fract_x
_atom_site_fract_y
_atom_site_fract_z
_atom_site_U_iso_or_equiv
_atom_site_adp_type
_atom_site_occupancy
_atom_site_site_symmetry_order
_atom_site_calc_flag
_atom_site_refinement_flags_posn
_atom_site_refinement_flags_adp
_atom_site_refinement_flags_occupancy
Zn1 Zn 0.5000 0.5000 0.5000 0.0247(3) Uani 1 2 d S T P
O1 O 0.4392(3) 0.3850(2) 0.6236(5) 0.0209(8) Uani 1 1 d . . .
O2 O 0.4853(2) 0.2543(3) 0.7782(5) 0.0256(9) Uani 1 1 d . . .
O3 O 1.2090(3) 0.3526(3) 0.7885(6) 0.0407(12) Uani 1 1 d . . .
O4 O 1.2778(3) 0.2081(3) 0.7721(6) 0.0417(12) Uani 1 1 d . . .
H4 H 1.3351 0.2359 0.7861 0.063 Uiso 1 1 calc GR . .
O5 O 0.5022(3) 0.5657(3) 0.7673(5) 0.0274(8) Uani 1 1 d D . .
H5A H 0.5552 0.5441 0.8419 0.041 Uiso 1 1 d DGR . .
N1 N 0.6376(3) 0.4323(3) 0.5729(5) 0.0175(10) Uani 1 1 d . . .
C1 C 0.5064(4) 0.3265(3) 0.6852(6) 0.0169(11) Uani 1 1 d . . .
C2 C 0.6223(4) 0.3464(3) 0.6505(7) 0.0144(11) Uani 1 1 d . . .
C3 C 0.7058(4) 0.2857(3) 0.6898(7) 0.0171(12) Uani 1 1 d . . .
H3 H 0.6937 0.2272 0.7431 0.020 Uiso 1 1 calc R . .
C4 C 0.8082(4) 0.3124(4) 0.6493(7) 0.0174(12) Uani 1 1 d . . .
C5 C 0.8223(4) 0.4013(4) 0.5764(7) 0.0200(12) Uani 1 1 d . . .
H5 H 0.8905 0.4219 0.5515 0.024 Uiso 1 1 calc R . .
C6 C 0.7357(4) 0.4593(4) 0.5406(7) 0.0208(12) Uani 1 1 d . . .
H6 H 0.7466 0.5192 0.4924 0.025 Uiso 1 1 calc R . .
C7 C 0.9013(4) 0.2464(4) 0.6733(8) 0.0185(12) Uani 1 1 d . . .
C8 C 1.0032(4) 0.2816(4) 0.7142(8) 0.0217(14) Uani 1 1 d . . .
H8 H 1.0120 0.3459 0.7332 0.026 Uiso 1 1 calc R . .
C9 C 1.0917(4) 0.2241(4) 0.7274(8) 0.0240(14) Uani 1 1 d . . .
C10 C 1.0773(4) 0.1279(4) 0.7014(8) 0.0283(14) Uani 1 1 d . . .
H10 H 1.1363 0.0880 0.7079 0.034 Uiso 1 1 calc R . .
C11 C 0.9775(4) 0.0917(4) 0.6664(8) 0.0249(14) Uani 1 1 d . . .
H11 H 0.9688 0.0271 0.6530 0.030 Uiso 1 1 calc R . .
C12 C 0.8888(4) 0.1501(4) 0.6506(7) 0.0227(13) Uani 1 1 d . . .
H12 H 0.8210 0.1248 0.6249 0.027 Uiso 1 1 calc R . .
C13 C 1.1993(4) 0.2692(4) 0.7648(8) 0.0287(15) Uani 1 1 d . . .
O6 O 0.3365(3) 0.4945(3) 0.9730(6) 0.0395(10) Uani 1 1 d . . .
H6A H 0.3093 0.4441 0.9268 0.059 Uiso 1 1 d G . .
H6B H 0.3791 0.5177 0.8965 0.059 Uiso 1 1 d DG . .
H5B H 0.500(4) 0.6245(11) 0.747(7) 0.05(2) Uiso 1 1 d D . .

loop_
_atom_site_aniso_label
_atom_site_aniso_U_11
_atom_site_aniso_U_22
_atom_site_aniso_U_33
_atom_site_aniso_U_23
_atom_site_aniso_U_13
_atom_site_aniso_U_12
Zn1 0.0188(4) 0.0199(4) 0.0351(5) 0.0025(5) 0.0000(5) 0.0017(5)
O1 0.0114(18) 0.0152(18) 0.036(2) 0.0075(18) 0.0026(16) 0.0023(16)
O2 0.0165(18) 0.0172(18) 0.044(3) 0.0119(18) 0.0043(18) 0.000(2)
O3 0.022(2) 0.033(3) 0.067(3) -0.005(2) -0.001(2) -0.005(2)
O4 0.010(2) 0.040(3) 0.075(4) 0.005(2) -0.003(2) 0.0023(19)
O5 0.028(2) 0.022(2) 0.031(2) -0.0008(18) -0.0044(19) 0.006(2)
N1 0.015(2) 0.013(2) 0.024(3) -0.002(2) 0.0000(17) -0.0038(18)
C1 0.012(2) 0.017(3) 0.021(3) -0.006(2) 0.000(2) -0.003(3)
C2 0.014(3) 0.014(3) 0.014(3) -0.003(2) 0.001(2) 0.000(2)
C3 0.014(3) 0.016(3) 0.021(3) 0.004(2) 0.001(2) 0.001(2)
C4 0.017(3) 0.018(3) 0.017(3) -0.001(3) 0.000(2) 0.002(2)
C5 0.011(2) 0.025(3) 0.023(3) -0.001(2) 0.001(2) 0.000(2)
C6 0.020(3) 0.017(3) 0.025(3) 0.005(3) 0.000(2) -0.004(2)
C7 0.014(2) 0.020(3) 0.022(3) 0.005(2) 0.003(2) 0.002(3)
C8 0.019(3) 0.022(3) 0.025(4) 0.002(3) 0.001(2) 0.001(2)
C9 0.015(3) 0.034(4) 0.023(4) 0.001(3) 0.002(2) 0.004(3)
C10 0.024(3) 0.026(3) 0.035(4) 0.007(3) 0.004(3) 0.014(3)
C11 0.024(3) 0.012(3) 0.039(4) 0.002(3) 0.004(3) 0.003(2)
C12 0.015(3) 0.027(3) 0.027(3) 0.000(3) 0.001(2) 0.000(2)
C13 0.019(3) 0.041(4) 0.026(4) 0.008(3) 0.003(2) 0.001(3)
O6 0.036(2) 0.044(2) 0.039(2) -0.001(2) 0.002(2) -0.005(2)

loop_
_atom_type_symbol
_atom_type_description
_atom_type_scat_dispersion_real
_atom_type_scat_dispersion_imag
_atom_type_scat_source
C C 0.0033 0.0016 'International Tables Vol C Tables 4.2.6.8 and 6.1.1.4'
H H 0.0000 0.0000 'International Tables Vol C Tables 4.2.6.8 and 6.1.1.4'
N N 0.0061 0.0033 'International Tables Vol C Tables 4.2.6.8 and 6.1.1.4'
O O 0.0106 0.0060 'International Tables Vol C Tables 4.2.6.8 and 6.1.1.4'
Zn Zn 0.2839 1.4301 'International Tables Vol C Tables 4.2.6.8 and 6.1.1.4'

loop_
_diffrn_radiation_monochromator
mirror

loop_
_geom_angle_atom_site_label_1
_geom_angle_atom_site_label_2
_geom_angle_atom_site_label_3
_geom_angle
_geom_angle_site_symmetry_1
_geom_angle_site_symmetry_3
O1 Zn1 O1 180.00(18) . 3_666
O1 Zn1 O5 92.61(15) 3_666 .
O1 Zn1 O5 87.39(15) . .
O1 Zn1 O5 87.38(15) 3_666 3_666
O1 Zn1 O5 92.61(15) . 3_666
O5 Zn1 O5 180.0 3_666 .
N1 Zn1 O1 99.16(14) 3_666 .
N1 Zn1 O1 80.84(14) . .
N1 Zn1 O1 99.16(14) . 3_666
N1 Zn1 O1 80.84(14) 3_666 3_666
N1 Zn1 O5 89.11(15) 3_666 .
N1 Zn1 O5 90.89(15) . .
N1 Zn1 O5 90.89(15) 3_666 3_666
N1 Zn1 O5 89.11(15) . 3_666
N1 Zn1 N1 180.0 . 3_666
C1 O1 Zn1 115.4(3) . .
C13 O4 H4 109.5 . .
Zn1 O5 H5A 110.8 . .
Zn1 O5 H5B 106(4) . .
H5A O5 H5B 117.4 . .
C2 N1 Zn1 113.3(3) . .
C6 N1 Zn1 127.4(3) . .
C6 N1 C2 119.1(4) . .
O1 C1 O2 124.9(5) . .
O1 C1 C2 116.9(4) . .
O2 C1 C2 118.1(4) . .
N1 C2 C1 113.2(4) . .
N1 C2 C3 121.6(5) . .
C3 C2 C1 125.2(5) . .
C2 C3 H3 120.3 . .
C2 C3 C4 119.3(5) . .
C4 C3 H3 120.3 . .
C3 C4 C7 122.0(5) . .
C5 C4 C3 118.0(5) . .
C5 C4 C7 120.0(5) . .
C4 C5 H5 119.9 . .
C6 C5 C4 120.1(5) . .
C6 C5 H5 119.9 . .
N1 C6 C5 121.7(5) . .
N1 C6 H6 119.1 . .
C5 C6 H6 119.1 . .
C8 C7 C4 119.9(5) . .
C8 C7 C12 118.6(5) . .
C12 C7 C4 121.5(5) . .
C7 C8 H8 119.1 . .
C9 C8 C7 121.8(5) . .
C9 C8 H8 119.1 . .
C8 C9 C10 118.5(5) . .
C8 C9 C13 118.0(5) . .
C10 C9 C13 123.4(5) . .
C9 C10 H10 119.8 . .
C11 C10 C9 120.4(5) . .
C11 C10 H10 119.8 . .
C10 C11 H11 119.6 . .
C10 C11 C12 120.8(5) . .
C12 C11 H11 119.6 . .
C7 C12 H12 120.1 . .
C11 C12 C7 119.8(5) . .
C11 C12 H12 120.1 . .
O3 C13 O4 125.4(6) . .
O3 C13 C9 121.8(5) . .
O4 C13 C9 112.8(5) . .
H6A O6 H6B 109.5 . .

loop_
_geom_bond_atom_site_label_1
_geom_bond_atom_site_label_2
_geom_bond_distance
_geom_bond_site_symmetry_2
Zn1 O1 2.024(3) .
Zn1 O1 2.025(3) 3_666
Zn1 O5 2.111(3) .
Zn1 O5 2.111(3) 3_666
Zn1 N1 2.014(4) 3_666
Zn1 N1 2.014(4) .
O1 C1 1.244(5) .
O2 C1 1.257(5) .
O3 C13 1.203(6) .
O4 H4 0.8200 .
O4 C13 1.311(6) .
O5 H5A 0.8793 .
O5 H5B 0.849(12) .
N1 C2 1.358(6) .
N1 C6 1.321(6) .
C1 C2 1.514(7) .
C2 C3 1.372(6) .
C3 H3 0.9300 .
C3 C4 1.383(6) .
C4 C5 1.381(7) .
C4 C7 1.499(7) .
C5 H5 0.9300 .
C5 C6 1.374(7) .
C6 H6 0.9300 .
C7 C8 1.384(6) .
C7 C12 1.386(7) .
C8 H8 0.9300 .
C8 C9 1.377(6) .
C9 C10 1.391(7) .
C9 C13 1.501(7) .
C10 H10 0.9300 .
C10 C11 1.360(7) .
C11 H11 0.9300 .
C11 C12 1.387(7) .
C12 H12 0.9300 .
O6 H6A 0.8504 .
O6 H6B 0.8498 .

loop_
_geom_hbond_atom_site_label_D
_geom_hbond_atom_site_label_H
_geom_hbond_atom_site_label_A
_geom_hbond_distance_DH
_geom_hbond_distance_HA
_geom_hbond_distance_DA
_geom_hbond_angle_DHA
_geom_hbond_site_symmetry_A
O4 H4 O2 0.82 1.90 2.678(5) 157.2 1_655

loop_
_geom_torsion_atom_site_label_1
_geom_torsion_atom_site_label_2
_geom_torsion_atom_site_label_3
_geom_torsion_atom_site_label_4
_geom_torsion
Zn1 O1 C1 O2 174.6(4)
Zn1 O1 C1 C2 -3.2(5)
Zn1 N1 C2 C1 -6.8(5)
Zn1 N1 C2 C3 172.7(4)
Zn1 N1 C6 C5 -171.7(4)
O1 C1 C2 N1 6.8(6)
O1 C1 C2 C3 -172.7(5)
O2 C1 C2 N1 -171.1(4)
O2 C1 C2 C3 9.4(7)
N1 C2 C3 C4 -0.1(7)
C1 C2 C3 C4 179.4(4)
C2 N1 C6 C5 2.6(7)
C2 C3 C4 C5 2.2(7)
C2 C3 C4 C7 -174.7(5)
C3 C4 C5 C6 -2.0(7)
C3 C4 C7 C8 -151.4(5)
C3 C4 C7 C12 30.4(8)
C4 C5 C6 N1 -0.5(8)
C4 C7 C8 C9 -176.5(5)
C4 C7 C12 C11 177.4(5)
C5 C4 C7 C8 31.8(8)
C5 C4 C7 C12 -146.5(5)
C6 N1 C2 C1 178.1(4)
C6 N1 C2 C3 -2.4(7)
C7 C4 C5 C6 175.0(5)
C7 C8 C9 C10 -0.9(9)
C7 C8 C9 C13 177.7(5)
C8 C7 C12 C11 -0.9(8)
C8 C9 C10 C11 -0.9(9)
C8 C9 C13 O3 2.2(8)
C8 C9 C13 O4 -179.2(5)
C9 C10 C11 C12 1.9(9)
C10 C9 C13 O3 -179.2(6)
C10 C9 C13 O4 -0.6(8)
C10 C11 C12 C7 -0.9(9)
C12 C7 C8 C9 1.9(9)
C13 C9 C10 C11 -179.5(5)

loop_
_twin_individual_id
_twin_individual_mass_fraction_refined
1 0.4328(17)
2 0.5672(17)
